data_2104719
loop_
_publ_author_name
'Maier, Bernd J.'
'Angel, Ross J.'
'Marshall, William G.'
'Mihailova, Boriana'
'Paulmann, Carsten'
'Engel, Jens M.'
'Gospodinov, Marin'
'Welsch, Anna-Maria'
'Petrova, Dimitrina'
'Bismayer, Ulrich'

_publ_section_title
;
 Octahedral tilting in Pb-based relaxor ferroelectrics at high pressure
;
_journal_coeditor_code HW5008
_journal_issue 3
_journal_name_full 'Acta Crystallographica Section B'
_journal_page_first 280
_journal_page_last 291
_journal_paper_doi 10.1107/S0108768110014631
_journal_volume 66
_journal_year 2010
_chemical_formula_structural 'Pb Sc0.5 Ta0.5 O3'
_chemical_formula_sum 'O3 Pb Sc0.5 Ta0.5'
_chemical_formula_weight 368.15
_chemical_name_common PST
_chemical_name_systematic 'Lead Scandium Tantalate'
_space_group_IT_number 167
_symmetry_cell_setting trigonal
_symmetry_space_group_name_Hall '-R 3 2"c'
_symmetry_space_group_name_H-M 'R -3 c :H'
_cell_angle_alpha 90.0
_cell_angle_beta 90.0
_cell_angle_gamma 120.0
_cell_formula_units_Z 6
_cell_length_a 5.7444(9)
_cell_length_b 5.7444
_cell_length_c 14.078(4)
_cell_measurement_pressure 1510000
_cell_measurement_temperature 298
_cell_volume 402.31(13)
_diffrn_ambient_temperature 298
_diffrn_measurement_device_type 'ISIS PEARL'
_diffrn_radiation_probe neutron
_diffrn_radiation_type neutron
_pd_instr_location 'ISIS spallation source, England'
_pd_meas_scan_method tof
_cod_data_source_file hw5008.cif
_cod_data_source_block PST_1.51GPa
_cod_depositor_comments
;
The following automatic conversions were performed:
'_geom_angle_publ_flag' value 'N' changed to 'n' according to
'/home/saulius/struct/CIF-dictionaries/cif_core.dic' dictionary named
'cif_core.dic' version 2.4.1 from 2010-06-29 (36
times).

'_geom_bond_publ_flag' value 'N' changed to 'n' according to
'/home/saulius/struct/CIF-dictionaries/cif_core.dic' dictionary named
'cif_core.dic' version 2.4.1 from 2010-06-29 (32 times).

Automatic conversion script
Id: cif_fix_enum 1527 2010-12-29 10:47:43Z saulius 
;
_cod_original_cell_volume 402.31(3)
_cod_original_sg_symbol_H-M 'R -3 c'
_cod_original_formula_sum 'O3 Pb1 Sc0.5 Ta0.5'
_cod_database_code 2104719

loop_
_symmetry_equiv_pos_site_id
_symmetry_equiv_pos_as_xyz
1 +x,+y,+z
2 -y,x-y,+z
3 y-x,-x,+z
4 y-x,+y,+z+1/2
5 -y,-x,+z+1/2
6 +x,x-y,+z+1/2
-1 -x,-y,-z
-2 +y,y-x,-z
-3 x-y,+x,-z
-4 x-y,-y,-z+1/2
-5 +y,+x,-z+1/2
-6 -x,y-x,-z+1/2
101 +x+1/3,+y+2/3,+z+2/3
102 -y+1/3,x-y+2/3,+z+2/3
103 y-x+1/3,-x+2/3,+z+2/3
104 y-x+1/3,+y+2/3,+z+1/6
105 -y+1/3,-x+2/3,+z+1/6
106 +x+1/3,x-y+2/3,+z+1/6
-101 -x+2/3,-y+1/3,-z+1/3
-102 +y+2/3,y-x+1/3,-z+1/3
-103 x-y+2/3,+x+1/3,-z+1/3
-104 x-y+2/3,-y+1/3,-z+5/6
-105 +y+2/3,+x+1/3,-z+5/6
-106 -x+2/3,y-x+1/3,-z+5/6
201 +x+2/3,+y+1/3,+z+1/3
202 -y+2/3,x-y+1/3,+z+1/3
203 y-x+2/3,-x+1/3,+z+1/3
204 y-x+2/3,+y+1/3,+z+5/6
205 -y+2/3,-x+1/3,+z+5/6
206 +x+2/3,x-y+1/3,+z+5/6
-201 -x+1/3,-y+2/3,-z+2/3
-202 +y+1/3,y-x+2/3,-z+2/3
-203 x-y+1/3,+x+2/3,-z+2/3
-204 x-y+1/3,-y+2/3,-z+1/6
-205 +y+1/3,+x+2/3,-z+1/6
-206 -x+1/3,y-x+2/3,-z+1/6

loop_
_atom_site_aniso_label
_atom_site_aniso_U_11
_atom_site_aniso_U_22
_atom_site_aniso_U_33
_atom_site_aniso_U_12
_atom_site_aniso_U_13
_atom_site_aniso_U_23
Pb1 0.028(2) 0.028(2) 0.060(6) 0.0141(11) 0.0 0.0
O1 0.032(4) 0.006(5) 0.035(5) 0.003(2) -0.003(2) -0.006(4)

loop_
_atom_site_type_symbol
_atom_site_label
_atom_site_fract_x
_atom_site_fract_y
_atom_site_fract_z
_atom_site_U_iso_or_equiv
_atom_site_thermal_displace_type
_atom_site_occupancy
Pb Pb1 0.0 0.0 0.25 0.03883 Uani 1.0
Sc Sc1 0.0 0.0 0.0 0.0054(3) Uiso 0.5
Ta Ta1 0.0 0.0 0.0 0.0054(3) Uiso 0.5
O O1 0.5137(8) 0.0 0.25 0.02717 Uani 1.0

loop_
_atom_type_symbol
Pb
Sc
Ta
O

loop_
_geom_angle_atom_site_label_1
_geom_angle_atom_site_label_2
_geom_angle_atom_site_label_3
_geom_angle_site_symmetry_1
_geom_angle_site_symmetry_2
_geom_angle_site_symmetry_3
_geom_angle
_geom_angle_publ_flag
O1 Sc1 O1 101_444 . 102_544 90.024(14) n
O1 Sc1 O1 101_444 . 103_554 90.024(14) n
O1 Sc1 O1 101_444 . 204_554 180.0 n
O1 Sc1 O1 101_444 . 205_454 89.976(14) n
O1 Sc1 O1 101_444 . 206_444 89.976(14) n
O1 Sc1 O1 102_544 . 103_554 90.024(14) n
O1 Sc1 O1 102_544 . 204_554 89.976(14) n
O1 Sc1 O1 102_544 . 205_454 180.0 n
O1 Sc1 O1 102_544 . 206_444 89.976(14) n
O1 Sc1 O1 103_554 . 204_554 89.976(14) n
O1 Sc1 O1 103_554 . 205_454 89.976(14) n
O1 Sc1 O1 103_554 . 206_444 180.0 n
O1 Sc1 O1 204_554 . 205_454 90.024(14) n
O1 Sc1 O1 204_554 . 206_444 90.024(14) n
O1 Sc1 O1 205_454 . 206_444 90.024(14) n
O1 Ta1 O1 101_444 . 102_544 90.024(14) n
O1 Ta1 O1 101_444 . 103_554 90.024(14) n
O1 Ta1 O1 101_444 . 204_554 180.0 n
O1 Ta1 O1 101_444 . 205_454 89.976(14) n
O1 Ta1 O1 101_444 . 206_444 89.976(14) n
O1 Ta1 O1 102_544 . 103_554 90.024(14) n
O1 Ta1 O1 102_544 . 204_554 89.976(14) n
O1 Ta1 O1 102_544 . 205_454 180.0 n
O1 Ta1 O1 102_544 . 206_444 89.976(14) n
O1 Ta1 O1 103_554 . 204_554 89.976(14) n
O1 Ta1 O1 103_554 . 205_454 89.976(14) n
O1 Ta1 O1 103_554 . 206_444 180.0 n
O1 Ta1 O1 204_554 . 205_454 90.024(14) n
O1 Ta1 O1 204_554 . 206_444 90.024(14) n
O1 Ta1 O1 205_454 . 206_444 90.024(14) n
Sc1 O1 Sc1 104_543 . 201_555 175.6(3) n
Sc1 O1 Ta1 104_543 . 104_543 0.0 n
Sc1 O1 Ta1 104_543 . 201_555 175.6(3) n
Sc1 O1 Ta1 201_555 . 104_543 175.6(3) n
Sc1 O1 Ta1 201_555 . 201_555 0.0 n
Ta1 O1 Ta1 104_543 . 201_555 175.6(3) n

loop_
_geom_bond_atom_site_label_1
_geom_bond_atom_site_label_2
_geom_bond_site_symmetry_1
_geom_bond_site_symmetry_2
_geom_bond_distance
_geom_bond_publ_flag
Pb1 O1 . 1_455 2.793(5) n
Pb1 O1 . 1_555 2.951(5) n
Pb1 O1 . 2_545 2.793(5) n
Pb1 O1 . 2_555 2.951(5) n
Pb1 O1 . 3_555 2.951(5) n
Pb1 O1 . 3_665 2.793(5) n
Pb1 O1 . 104_545 2.8742(6) n
Pb1 O1 . 105_555 2.8742(6) n
Pb1 O1 . 106_445 2.8742(6) n
Pb1 O1 . 204_554 2.8742(6) n
Pb1 O1 . 205_454 2.8742(6) n
Pb1 O1 . 206_444 2.8742(6) n
Sc1 O1 . 101_444 2.0328(4) n
Sc1 O1 . 102_544 2.0328(4) n
Sc1 O1 . 103_554 2.0328(4) n
Sc1 O1 . 204_554 2.0328(4) n
Sc1 O1 . 205_454 2.0328(4) n
Sc1 O1 . 206_444 2.0328(4) n
Ta1 O1 . 101_444 2.0328(4) n
Ta1 O1 . 102_544 2.0328(4) n
Ta1 O1 . 103_554 2.0328(4) n
Ta1 O1 . 204_554 2.0328(4) n
Ta1 O1 . 205_454 2.0328(4) n
Ta1 O1 . 206_444 2.0328(4) n
O1 Pb1 . 1_555 2.951(5) n
O1 Pb1 . 1_655 2.793(5) n
O1 Pb1 . 104_545 2.8742(6) n
O1 Pb1 . 204_554 2.8742(6) n
O1 Sc1 . 104_545 2.0328(4) n
O1 Sc1 . 201_555 2.0328(4) n
O1 Ta1 . 104_545 2.0328(4) n
O1 Ta1 . 201_555 2.0328(4) n
